data_1505513
loop_
_publ_author_name
'Gao, Xike'
'Qiu, Wenfeng'
'Yang, Xiaodi'
'Liu, Yunqi'
'Wang, Ying'
'Zhang, Hengjun'
'Qi, Ting'
'Liu, Ying'
'Lu, Kun'
'Du, Chunyan'
'Shuai, Zhigang'
'Yu, Gui'
'Zhu, Daoben'

_publ_section_title
;
 First synthesis of 2,3,6,7-tetrabromonaphthalene diimide.
;
_journal_issue 20
_journal_name_full 'Organic letters'
_journal_page_first 3917
_journal_page_last 3920
_journal_paper_doi 10.1021/ol701539z
_journal_volume 9
_journal_year 2007
_chemical_formula_moiety 'C30 H34 Br4 N2 O4'
_chemical_formula_sum 'C30 H34 Br4 N2 O4'
_chemical_formula_weight 806.23
_chemical_name_systematic
; 


 ? 


;
_space_group_IT_number 2
_symmetry_cell_setting triclinic
_symmetry_space_group_name_Hall '-P 1'
_symmetry_space_group_name_H-M 'P -1'
_atom_sites_solution_hydrogens geom
_atom_sites_solution_primary direct
_atom_sites_solution_secondary difmap
_audit_creation_method SHELXL-97
_cell_angle_alpha 101.693(10)
_cell_angle_beta 91.224(17)
_cell_angle_gamma 112.630(15)
_cell_formula_units_Z 2
_cell_length_a 9.839(5)
_cell_length_b 9.925(5)
_cell_length_c 17.139(7)
_cell_measurement_reflns_used 2781
_cell_measurement_temperature 113(2)
_cell_measurement_theta_max 25.0
_cell_measurement_theta_min 2.7
_cell_volume 1503.6(13)
_computing_cell_refinement CrystalClear
_computing_data_collection CrystalClear
_computing_data_reduction CrystalClear
_computing_publication_material 'CrystalStructure 3.7.0'
_computing_structure_refinement 'SHELXL-97 (Sheldrick, 1997)'
_computing_structure_solution 'SHELXS-97 (Sheldrick, 1990)'
_diffrn_ambient_temperature 113(2)
_diffrn_detector_area_resol_mean 7.31
_diffrn_measured_fraction_theta_full 0.986
_diffrn_measured_fraction_theta_max 0.986
_diffrn_measurement_device_type 'Rigaku Saturn'
_diffrn_measurement_method \w
_diffrn_radiation_monochromator confocal
_diffrn_radiation_source 'rotating anode'
_diffrn_radiation_type MoK\a
_diffrn_radiation_wavelength 0.71070
_diffrn_reflns_av_R_equivalents 0.1048
_diffrn_reflns_av_sigmaI/netI 0.1647
_diffrn_reflns_limit_h_max 11
_diffrn_reflns_limit_h_min -11
_diffrn_reflns_limit_k_max 11
_diffrn_reflns_limit_k_min -11
_diffrn_reflns_limit_l_max 20
_diffrn_reflns_limit_l_min -20
_diffrn_reflns_number 11354
_diffrn_reflns_theta_full 25.00
_diffrn_reflns_theta_max 25.00
_diffrn_reflns_theta_min 2.26
_exptl_absorpt_coefficient_mu 5.392
_exptl_absorpt_correction_T_max 0.8998
_exptl_absorpt_correction_T_min 0.2773
_exptl_absorpt_correction_type multi-scan
_exptl_absorpt_process_details crystalclear
_exptl_crystal_colour yellow
_exptl_crystal_density_diffrn 1.781
_exptl_crystal_density_method 'not measured'
_exptl_crystal_description platelet
_exptl_crystal_F_000 800
_exptl_crystal_size_max 0.32
_exptl_crystal_size_mid 0.20
_exptl_crystal_size_min 0.02
_refine_diff_density_max 2.078
_refine_diff_density_min -2.171
_refine_diff_density_rms 0.248
_refine_ls_extinction_method none
_refine_ls_goodness_of_fit_ref 0.951
_refine_ls_hydrogen_treatment constr
_refine_ls_matrix_type full
_refine_ls_number_parameters 364
_refine_ls_number_reflns 5217
_refine_ls_number_restraints 0
_refine_ls_restrained_S_all 0.951
_refine_ls_R_factor_all 0.1100
_refine_ls_R_factor_gt 0.0797
_refine_ls_shift/su_max 0.003
_refine_ls_shift/su_mean 0.000
_refine_ls_structure_factor_coef Fsqd
_refine_ls_weighting_details 'calc w=1/[\s^2^(Fo^2^)+(0.0960P)^2^+0.0000P] where P=(Fo^2^+2Fc^2^)/3'
_refine_ls_weighting_scheme calc
_refine_ls_wR_factor_gt 0.1854
_refine_ls_wR_factor_ref 0.2105
_reflns_number_gt 2863
_reflns_number_total 5217
_reflns_threshold_expression >2sigma(I)
_cod_data_source_file ol701539z-file003.cif
_cod_data_source_block shelxl
_cod_original_cell_volume 1503.6(12)
_cod_database_code 1505513

loop_
_symmetry_equiv_pos_as_xyz
'x, y, z'
'-x, -y, -z'

loop_
_atom_site_label
_atom_site_type_symbol
_atom_site_fract_x
_atom_site_fract_y
_atom_site_fract_z
_atom_site_U_iso_or_equiv
_atom_site_adp_type
_atom_site_occupancy
_atom_site_symmetry_multiplicity
_atom_site_calc_flag
_atom_site_refinement_flags
Br1 Br 0.67435(10) 1.33784(10) 0.07923(5) 0.0246(3) Uani 1 1 d .
Br2 Br 0.59300(10) 1.15136(10) 0.21518(6) 0.0288(3) Uani 1 1 d .
Br3 Br -0.20791(10) 0.60537(10) -0.04357(5) 0.0234(3) Uani 1 1 d .
Br4 Br -0.12296(10) 0.79217(10) -0.17951(5) 0.0252(3) Uani 1 1 d .
O1 O 0.5600(7) 1.2737(7) -0.0853(4) 0.0294(16) Uani 1 1 d .
O2 O 0.3241(7) 0.9421(7) 0.2534(4) 0.0350(17) Uani 1 1 d .
O3 O -0.0400(7) 0.5734(7) 0.0821(4) 0.0315(16) Uani 1 1 d .
O4 O 0.0739(7) 1.0960(7) -0.1719(4) 0.0291(16) Uani 1 1 d .
N1 N 0.3175(8) 1.1893(8) -0.1267(4) 0.0215(18) Uani 1 1 d .
N2 N 0.1565(8) 0.7501(8) 0.1622(4) 0.0184(17) Uani 1 1 d .
C1 C 0.4343(10) 1.2061(9) -0.0736(6) 0.022(2) Uani 1 1 d .
C2 C 0.3916(9) 1.1325(9) -0.0047(5) 0.020(2) Uani 1 1 d .
C3 C 0.4895(9) 1.1747(10) 0.0631(5) 0.021(2) Uani 1 1 d .
C4 C 0.4512(10) 1.0933(10) 0.1256(5) 0.023(2) Uani 1 1 d .
C5 C 0.3164(9) 0.9732(9) 0.1181(5) 0.019(2) Uani 1 1 d .
C6 C 0.2692(11) 0.8903(10) 0.1840(6) 0.027(2) Uani 1 1 d .
C7 C 0.0594(10) 0.6978(10) 0.0933(5) 0.023(2) Uani 1 1 d .
C8 C 0.0801(9) 0.7978(10) 0.0368(5) 0.023(2) Uani 1 1 d .
C9 C -0.0185(10) 0.7636(9) -0.0290(5) 0.021(2) Uani 1 1 d .
C10 C 0.0111(10) 0.8555(9) -0.0868(5) 0.022(2) Uani 1 1 d .
C11 C 0.1422(9) 0.9794(9) -0.0772(5) 0.019(2) Uani 1 1 d .
C12 C 0.1716(11) 1.0901(9) -0.1302(6) 0.024(2) Uani 1 1 d .
C13 C 0.2521(9) 1.0156(9) -0.0118(4) 0.016(2) Uani 1 1 d .
C14 C 0.2155(9) 0.9302(9) 0.0479(5) 0.016(2) Uani 1 1 d .
C15 C 0.3497(11) 1.2874(10) -0.1842(5) 0.025(2) Uani 1 1 d .
H15A H 0.4430 1.3762 -0.1637 0.030 Uiso 1 1 calc R
H15B H 0.2693 1.3232 -0.1877 0.030 Uiso 1 1 calc R
C16 C 0.3645(10) 1.2104(10) -0.2670(5) 0.027(2) Uani 1 1 d .
H16A H 0.2773 1.1143 -0.2845 0.032 Uiso 1 1 calc R
H16B H 0.4536 1.1872 -0.2647 0.032 Uiso 1 1 calc R
C17 C 0.3769(10) 1.3034(10) -0.3283(5) 0.026(2) Uani 1 1 d .
H17A H 0.2859 1.3231 -0.3320 0.032 Uiso 1 1 calc R
H17B H 0.3821 1.2446 -0.3813 0.032 Uiso 1 1 calc R
C18 C 0.5117(11) 1.4536(11) -0.3095(6) 0.031(2) Uani 1 1 d .
H18A H 0.5998 1.4368 -0.2928 0.037 Uiso 1 1 calc R
H18B H 0.4947 1.5222 -0.2639 0.037 Uiso 1 1 calc R
C19 C 0.5436(11) 1.5288(10) -0.3808(6) 0.030(2) Uani 1 1 d .
H19A H 0.5572 1.4589 -0.4271 0.037 Uiso 1 1 calc R
H19B H 0.4570 1.5489 -0.3963 0.037 Uiso 1 1 calc R
C20 C 0.6806(10) 1.6751(10) -0.3627(6) 0.030(2) Uani 1 1 d .
H20A H 0.7662 1.6543 -0.3461 0.036 Uiso 1 1 calc R
H20B H 0.6659 1.7444 -0.3166 0.036 Uiso 1 1 calc R
C21 C 0.7189(11) 1.7539(10) -0.4318(6) 0.036(3) Uani 1 1 d .
H21A H 0.6352 1.7785 -0.4473 0.044 Uiso 1 1 calc R
H21B H 0.7316 1.6844 -0.4786 0.044 Uiso 1 1 calc R
C22 C 0.8604(12) 1.8982(12) -0.4110(7) 0.048(3) Uani 1 1 d .
H22A H 0.8871 1.9364 -0.4593 0.073 Uiso 1 1 calc R
H22B H 0.9412 1.8768 -0.3897 0.073 Uiso 1 1 calc R
H22C H 0.8432 1.9736 -0.3706 0.073 Uiso 1 1 calc R
C23 C 0.1398(10) 0.6466(9) 0.2160(5) 0.021(2) Uani 1 1 d .
H23A H 0.2350 0.6803 0.2497 0.025 Uiso 1 1 calc R
H23B H 0.1193 0.5454 0.1828 0.025 Uiso 1 1 calc R
C24 C 0.0182(10) 0.6348(9) 0.2705(5) 0.022(2) Uani 1 1 d .
H24A H -0.0756 0.6142 0.2388 0.026 Uiso 1 1 calc R
H24B H 0.0453 0.7303 0.3109 0.026 Uiso 1 1 calc R
C25 C -0.0012(11) 0.5065(11) 0.3125(6) 0.030(2) Uani 1 1 d .
H25A H -0.0242 0.4135 0.2707 0.036 Uiso 1 1 calc R
H25B H 0.0946 0.5292 0.3429 0.036 Uiso 1 1 calc R
C26 C -0.1179(11) 0.4764(10) 0.3684(6) 0.034(3) Uani 1 1 d .
H26A H -0.2145 0.4539 0.3389 0.041 Uiso 1 1 calc R
H26B H -0.0946 0.5676 0.4116 0.041 Uiso 1 1 calc R
C27 C -0.1306(11) 0.3442(11) 0.4062(6) 0.032(2) Uani 1 1 d .
H27A H -0.1526 0.2540 0.3625 0.038 Uiso 1 1 calc R
H27B H -0.0332 0.3675 0.4352 0.038 Uiso 1 1 calc R
C28 C -0.2452(11) 0.3077(11) 0.4626(6) 0.033(2) Uani 1 1 d .
H28A H -0.3437 0.2783 0.4332 0.040 Uiso 1 1 calc R
H28B H -0.2266 0.3988 0.5051 0.040 Uiso 1 1 calc R
C29 C -0.2479(11) 0.1809(11) 0.5020(6) 0.037(3) Uani 1 1 d .
H29A H -0.2769 0.0868 0.4603 0.044 Uiso 1 1 calc R
H29B H -0.1473 0.2056 0.5273 0.044 Uiso 1 1 calc R
C30 C -0.3557(11) 0.1579(11) 0.5649(6) 0.040(3) Uani 1 1 d .
H30A H -0.3586 0.0732 0.5869 0.061 Uiso 1 1 calc R
H30B H -0.4547 0.1368 0.5403 0.061 Uiso 1 1 calc R
H30C H -0.3233 0.2488 0.6080 0.061 Uiso 1 1 calc R

loop_
_atom_site_aniso_label
_atom_site_aniso_U_11
_atom_site_aniso_U_22
_atom_site_aniso_U_33
_atom_site_aniso_U_23
_atom_site_aniso_U_13
_atom_site_aniso_U_12
Br1 0.0230(6) 0.0131(5) 0.0307(6) 0.0053(4) 0.0007(4) -0.0003(4)
Br2 0.0257(6) 0.0207(6) 0.0307(6) 0.0072(4) -0.0071(4) -0.0010(4)
Br3 0.0196(6) 0.0152(5) 0.0289(6) 0.0042(4) -0.0014(4) 0.0006(4)
Br4 0.0283(6) 0.0173(5) 0.0251(5) 0.0023(4) -0.0053(4) 0.0055(4)
O1 0.032(4) 0.018(4) 0.034(4) 0.009(3) 0.004(3) 0.003(3)
O2 0.039(4) 0.033(4) 0.017(4) 0.006(3) -0.003(3) -0.002(3)
O3 0.032(4) 0.017(4) 0.036(4) 0.012(3) -0.003(3) -0.002(3)
O4 0.029(4) 0.028(4) 0.030(4) 0.008(3) 0.004(3) 0.010(3)
N1 0.033(5) 0.016(4) 0.023(4) 0.015(3) 0.010(3) 0.013(4)
N2 0.019(4) 0.014(4) 0.024(4) 0.010(3) -0.001(3) 0.007(3)
C1 0.018(5) 0.007(4) 0.037(6) 0.007(4) 0.003(4) 0.000(4)
C2 0.019(5) 0.014(5) 0.028(5) 0.007(4) -0.001(4) 0.007(4)
C3 0.009(5) 0.023(5) 0.037(6) 0.020(4) 0.007(4) 0.006(4)
C4 0.021(5) 0.019(5) 0.023(5) -0.001(4) 0.006(4) 0.002(4)
C5 0.015(5) 0.016(5) 0.019(5) 0.007(4) -0.004(4) -0.001(4)
C6 0.031(6) 0.012(5) 0.038(6) 0.013(4) 0.007(5) 0.003(4)
C7 0.028(6) 0.012(5) 0.026(5) 0.006(4) 0.002(4) 0.004(4)
C8 0.011(5) 0.017(5) 0.033(6) 0.005(4) -0.002(4) -0.004(4)
C9 0.024(5) 0.008(4) 0.026(5) 0.004(4) 0.003(4) 0.002(4)
C10 0.034(6) 0.012(5) 0.019(5) -0.005(4) -0.011(4) 0.012(4)
C11 0.020(5) 0.012(5) 0.025(5) 0.007(4) -0.001(4) 0.007(4)
C12 0.030(6) 0.006(5) 0.032(6) 0.003(4) -0.005(4) 0.003(4)
C13 0.022(5) 0.013(5) 0.009(4) 0.003(3) 0.002(4) 0.002(4)
C14 0.020(5) 0.012(5) 0.019(5) 0.008(4) -0.001(4) 0.006(4)
C15 0.037(6) 0.013(5) 0.020(5) 0.003(4) 0.005(4) 0.005(4)
C16 0.029(6) 0.018(5) 0.035(6) 0.009(4) 0.006(4) 0.010(4)
C17 0.031(6) 0.018(5) 0.032(5) 0.010(4) 0.001(4) 0.009(5)
C18 0.034(6) 0.027(6) 0.032(6) 0.013(4) 0.001(5) 0.011(5)
C19 0.034(6) 0.024(6) 0.038(6) 0.015(5) 0.000(5) 0.012(5)
C20 0.033(6) 0.022(5) 0.036(6) 0.005(4) 0.004(5) 0.014(5)
C21 0.043(7) 0.019(6) 0.043(7) 0.017(5) 0.008(5) 0.002(5)
C22 0.048(8) 0.034(7) 0.064(8) 0.021(6) 0.019(6) 0.010(6)
C23 0.028(6) 0.010(5) 0.028(5) 0.014(4) 0.004(4) 0.008(4)
C24 0.032(6) 0.014(5) 0.021(5) 0.002(4) 0.011(4) 0.011(4)
C25 0.029(6) 0.025(6) 0.047(6) 0.020(5) 0.009(5) 0.016(5)
C26 0.045(7) 0.018(5) 0.031(6) 0.000(4) 0.003(5) 0.009(5)
C27 0.034(6) 0.031(6) 0.036(6) 0.012(5) 0.008(5) 0.017(5)
C28 0.035(6) 0.028(6) 0.037(6) 0.008(5) 0.010(5) 0.014(5)
C29 0.040(7) 0.028(6) 0.050(7) 0.024(5) 0.008(5) 0.012(5)
C30 0.051(7) 0.032(6) 0.028(6) 0.011(5) 0.010(5) 0.003(5)

loop_
_atom_type_symbol
_atom_type_description
_atom_type_scat_dispersion_real
_atom_type_scat_dispersion_imag
_atom_type_scat_source
C C 0.0033 0.0016 'International Tables Vol C Tables 4.2.6.8 and 6.1.1.4'
H H 0.0000 0.0000 'International Tables Vol C Tables 4.2.6.8 and 6.1.1.4'
N N 0.0061 0.0033 'International Tables Vol C Tables 4.2.6.8 and 6.1.1.4'
O O 0.0106 0.0060 'International Tables Vol C Tables 4.2.6.8 and 6.1.1.4'
Br Br -0.2901 2.4595 'International Tables Vol C Tables 4.2.6.8 and 6.1.1.4'

loop_
_geom_angle_atom_site_label_1
_geom_angle_atom_site_label_2
_geom_angle_atom_site_label_3
_geom_angle
C12 N1 C1 125.9(7)
C12 N1 C15 116.4(7)
C1 N1 C15 117.6(7)
C6 N2 C7 124.9(7)
C6 N2 C23 117.6(7)
C7 N2 C23 117.6(7)
O1 C1 N1 120.1(8)
O1 C1 C2 124.3(8)
N1 C1 C2 115.6(7)
C3 C2 C13 120.5(8)
C3 C2 C1 120.9(8)
C13 C2 C1 118.6(7)
C2 C3 C4 119.9(8)
C2 C3 Br1 122.8(6)
C4 C3 Br1 117.3(7)
C5 C4 C3 120.3(8)
C5 C4 Br2 121.7(7)
C3 C4 Br2 118.0(6)
C4 C5 C14 119.5(8)
C4 C5 C6 121.8(8)
C14 C5 C6 118.6(7)
O2 C6 N2 120.3(8)
O2 C6 C5 123.5(8)
N2 C6 C5 116.2(8)
O3 C7 N2 118.8(8)
O3 C7 C8 123.2(8)
N2 C7 C8 118.0(8)
C9 C8 C14 118.4(8)
C9 C8 C7 122.8(8)
C14 C8 C7 118.6(8)
C8 C9 C10 121.5(8)
C8 C9 Br3 121.9(6)
C10 C9 Br3 116.3(6)
C11 C10 C9 119.9(8)
C11 C10 Br4 121.1(7)
C9 C10 Br4 118.7(7)
C10 C11 C13 120.7(8)
C10 C11 C12 122.2(8)
C13 C11 C12 116.9(8)
O4 C12 N1 121.2(8)
O4 C12 C11 122.7(8)
N1 C12 C11 116.1(8)
C2 C13 C14 119.9(8)
C2 C13 C11 121.9(7)
C14 C13 C11 118.1(8)
C5 C14 C13 119.5(8)
C5 C14 C8 119.7(7)
C13 C14 C8 120.7(8)
N1 C15 C16 113.3(7)
N1 C15 H15A 108.9
C16 C15 H15A 108.9
N1 C15 H15B 108.9
C16 C15 H15B 108.9
H15A C15 H15B 107.7
C15 C16 C17 113.2(8)
C15 C16 H16A 108.9
C17 C16 H16A 108.9
C15 C16 H16B 108.9
C17 C16 H16B 108.9
H16A C16 H16B 107.7
C16 C17 C18 114.0(8)
C16 C17 H17A 108.7
C18 C17 H17A 108.7
C16 C17 H17B 108.7
C18 C17 H17B 108.7
H17A C17 H17B 107.6
C17 C18 C19 113.2(8)
C17 C18 H18A 108.9
C19 C18 H18A 108.9
C17 C18 H18B 108.9
C19 C18 H18B 108.9
H18A C18 H18B 107.7
C20 C19 C18 112.9(8)
C20 C19 H19A 109.0
C18 C19 H19A 109.0
C20 C19 H19B 109.0
C18 C19 H19B 109.0
H19A C19 H19B 107.8
C19 C20 C21 115.2(8)
C19 C20 H20A 108.5
C21 C20 H20A 108.5
C19 C20 H20B 108.5
C21 C20 H20B 108.5
H20A C20 H20B 107.5
C20 C21 C22 113.0(8)
C20 C21 H21A 109.0
C22 C21 H21A 109.0
C20 C21 H21B 109.0
C22 C21 H21B 109.0
H21A C21 H21B 107.8
C21 C22 H22A 109.5
C21 C22 H22B 109.5
H22A C22 H22B 109.5
C21 C22 H22C 109.5
H22A C22 H22C 109.5
H22B C22 H22C 109.5
N2 C23 C24 114.8(7)
N2 C23 H23A 108.6
C24 C23 H23A 108.6
N2 C23 H23B 108.6
C24 C23 H23B 108.6
H23A C23 H23B 107.5
C23 C24 C25 108.4(7)
C23 C24 H24A 110.0
C25 C24 H24A 110.0
C23 C24 H24B 110.0
C25 C24 H24B 110.0
H24A C24 H24B 108.4
C26 C25 C24 116.3(8)
C26 C25 H25A 108.2
C24 C25 H25A 108.2
C26 C25 H25B 108.2
C24 C25 H25B 108.2
H25A C25 H25B 107.4
C25 C26 C27 112.3(8)
C25 C26 H26A 109.1
C27 C26 H26A 109.1
C25 C26 H26B 109.1
C27 C26 H26B 109.1
H26A C26 H26B 107.9
C28 C27 C26 115.2(8)
C28 C27 H27A 108.5
C26 C27 H27A 108.5
C28 C27 H27B 108.5
C26 C27 H27B 108.5
H27A C27 H27B 107.5
C27 C28 C29 113.2(8)
C27 C28 H28A 108.9
C29 C28 H28A 108.9
C27 C28 H28B 108.9
C29 C28 H28B 108.9
H28A C28 H28B 107.7
C30 C29 C28 111.4(8)
C30 C29 H29A 109.4
C28 C29 H29A 109.4
C30 C29 H29B 109.4
C28 C29 H29B 109.4
H29A C29 H29B 108.0
C29 C30 H30A 109.5
C29 C30 H30B 109.5
H30A C30 H30B 109.5
C29 C30 H30C 109.5
H30A C30 H30C 109.5
H30B C30 H30C 109.5

loop_
_geom_bond_atom_site_label_1
_geom_bond_atom_site_label_2
_geom_bond_distance
Br1 C3 1.881(8)
Br2 C4 1.888(9)
Br3 C9 1.890(8)
Br4 C10 1.878(8)
O1 C1 1.203(10)
O2 C6 1.217(11)
O3 C7 1.219(10)
O4 C12 1.211(10)
N1 C12 1.385(11)
N1 C1 1.387(11)
N1 C15 1.477(10)
N2 C6 1.375(11)
N2 C7 1.377(11)
N2 C23 1.482(10)
C1 C2 1.496(12)
C2 C3 1.378(12)
C2 C13 1.399(11)
C3 C4 1.442(12)
C4 C5 1.382(11)
C5 C14 1.424(11)
C5 C6 1.509(11)
C7 C8 1.485(12)
C8 C9 1.369(12)
C8 C14 1.442(11)
C9 C10 1.439(12)
C10 C11 1.375(11)
C11 C13 1.428(11)
C11 C12 1.512(12)
C13 C14 1.425(11)
C15 C16 1.507(12)
C15 H15A 0.9900
C15 H15B 0.9900
C16 C17 1.511(11)
C16 H16A 0.9900
C16 H16B 0.9900
C17 C18 1.533(12)
C17 H17A 0.9900
C17 H17B 0.9900
C18 C19 1.535(12)
C18 H18A 0.9900
C18 H18B 0.9900
C19 C20 1.521(12)
C19 H19A 0.9900
C19 H19B 0.9900
C20 C21 1.525(12)
C20 H20A 0.9900
C20 H20B 0.9900
C21 C22 1.535(13)
C21 H21A 0.9900
C21 H21B 0.9900
C22 H22A 0.9800
C22 H22B 0.9800
C22 H22C 0.9800
C23 C24 1.517(11)
C23 H23A 0.9900
C23 H23B 0.9900
C24 C25 1.537(11)
C24 H24A 0.9900
C24 H24B 0.9900
C25 C26 1.492(12)
C25 H25A 0.9900
C25 H25B 0.9900
C26 C27 1.543(12)
C26 H26A 0.9900
C26 H26B 0.9900
C27 C28 1.488(12)
C27 H27A 0.9900
C27 H27B 0.9900
C28 C29 1.536(12)
C28 H28A 0.9900
C28 H28B 0.9900
C29 C30 1.517(13)
C29 H29A 0.9900
C29 H29B 0.9900
C30 H30A 0.9800
C30 H30B 0.9800
C30 H30C 0.9800

loop_
_geom_torsion_atom_site_label_1
_geom_torsion_atom_site_label_2
_geom_torsion_atom_site_label_3
_geom_torsion_atom_site_label_4
_geom_torsion
C12 N1 C1 O1 165.7(8)
C15 N1 C1 O1 -15.4(12)
C12 N1 C1 C2 -12.9(12)
C15 N1 C1 C2 166.0(7)
O1 C1 C2 C3 20.2(14)
N1 C1 C2 C3 -161.2(8)
O1 C1 C2 C13 -157.3(9)
N1 C1 C2 C13 21.3(12)
C13 C2 C3 C4 3.1(13)
C1 C2 C3 C4 -174.4(8)
C13 C2 C3 Br1 -176.4(6)
C1 C2 C3 Br1 6.2(12)
C2 C3 C4 C5 -0.2(13)
Br1 C3 C4 C5 179.3(7)
C2 C3 C4 Br2 177.6(7)
Br1 C3 C4 Br2 -2.9(10)
C3 C4 C5 C14 0.1(13)
Br2 C4 C5 C14 -177.6(6)
C3 C4 C5 C6 -176.8(8)
Br2 C4 C5 C6 5.5(13)
C7 N2 C6 O2 160.6(9)
C23 N2 C6 O2 -20.4(13)
C7 N2 C6 C5 -18.6(13)
C23 N2 C6 C5 160.4(8)
C4 C5 C6 O2 19.1(15)
C14 C5 C6 O2 -157.8(9)
C4 C5 C6 N2 -161.8(9)
C14 C5 C6 N2 21.3(12)
C6 N2 C7 O3 -176.9(9)
C23 N2 C7 O3 4.1(13)
C6 N2 C7 C8 2.1(13)
C23 N2 C7 C8 -176.9(7)
O3 C7 C8 C9 5.9(15)
N2 C7 C8 C9 -173.1(9)
O3 C7 C8 C14 -168.8(9)
N2 C7 C8 C14 12.1(13)
C14 C8 C9 C10 0.6(14)
C7 C8 C9 C10 -174.1(8)
C14 C8 C9 Br3 -173.1(6)
C7 C8 C9 Br3 12.1(13)
C8 C9 C10 C11 1.2(14)
Br3 C9 C10 C11 175.3(7)
C8 C9 C10 Br4 175.2(7)
Br3 C9 C10 Br4 -10.7(10)
C9 C10 C11 C13 2.1(13)
Br4 C10 C11 C13 -171.7(6)
C9 C10 C11 C12 -172.6(8)
Br4 C10 C11 C12 13.6(12)
C1 N1 C12 O4 170.8(8)
C15 N1 C12 O4 -8.1(12)
C1 N1 C12 C11 -7.2(13)
C15 N1 C12 C11 173.9(7)
C10 C11 C12 O4 16.3(14)
C13 C11 C12 O4 -158.6(8)
C10 C11 C12 N1 -165.8(8)
C13 C11 C12 N1 19.4(12)
C3 C2 C13 C14 -5.8(13)
C1 C2 C13 C14 171.8(8)
C3 C2 C13 C11 173.2(8)
C1 C2 C13 C11 -9.3(12)
C10 C11 C13 C2 174.0(8)
C12 C11 C13 C2 -11.1(12)
C10 C11 C13 C14 -7.0(13)
C12 C11 C13 C14 167.9(8)
C4 C5 C14 C13 -2.7(13)
C6 C5 C14 C13 174.3(8)
C4 C5 C14 C8 174.9(8)
C6 C5 C14 C8 -8.1(13)
C2 C13 C14 C5 5.5(13)
C11 C13 C14 C5 -173.5(8)
C2 C13 C14 C8 -172.1(8)
C11 C13 C14 C8 8.9(13)
C9 C8 C14 C5 176.6(8)
C7 C8 C14 C5 -8.4(13)
C9 C8 C14 C13 -5.8(13)
C7 C8 C14 C13 169.2(8)
C12 N1 C15 C16 -80.2(10)
C1 N1 C15 C16 100.8(9)
N1 C15 C16 C17 172.2(8)
C15 C16 C17 C18 60.7(11)
C16 C17 C18 C19 166.2(8)
C17 C18 C19 C20 -178.0(8)
C18 C19 C20 C21 179.3(8)
C19 C20 C21 C22 -178.3(9)
C6 N2 C23 C24 100.6(9)
C7 N2 C23 C24 -80.3(10)
N2 C23 C24 C25 171.3(8)
C23 C24 C25 C26 -179.4(9)
C24 C25 C26 C27 179.0(8)
C25 C26 C27 C28 -179.9(9)
C26 C27 C28 C29 -177.0(9)
C27 C28 C29 C30 174.5(9)

loop_
_cod_related_entry_id
_cod_related_entry_database
_cod_related_entry_code
1 ChemSpider 29738250
